data_7156900
loop_
_publ_author_name
'Cs\'ok\'as, D\'aniel'
'Ho, Annabel Xuan Ying'
'Ramabhadran, Raghunath O.'
'Bates, Roderick W.'

_publ_section_title
;
 How an early or late transition state impacts the stereoselectivity of
 tetrahydropyran formation by intramolecular oxa-Michael addition.
;
_journal_issue 25
_journal_name_full 'Organic &amp; biomolecular chemistry'
_journal_page_first 6293
_journal_page_last 6304
_journal_paper_doi 10.1039/c9ob00750d
_journal_volume 17
_journal_year 2019
_chemical_formula_sum 'C19 H19 Br O2'
_chemical_formula_weight 359.25
_space_group_crystal_system monoclinic
_space_group_IT_number 14
_space_group_name_Hall '-P 2ybc'
_space_group_name_H-M_alt 'P 1 21/c 1'
_symmetry_space_group_name_Hall '-P 2ybc'
_symmetry_space_group_name_H-M 'P 1 21/c 1'
_atom_sites_solution_hydrogens geom
_audit_update_record
;
2019-02-07 deposited with the CCDC.    2019-06-07 downloaded from the CCDC.
;
_cell_angle_alpha 90
_cell_angle_beta 91.0981(11)
_cell_angle_gamma 90
_cell_formula_units_Z 4
_cell_length_a 15.9582(5)
_cell_length_b 9.1314(3)
_cell_length_c 10.7679(3)
_cell_measurement_reflns_used 7837
_cell_measurement_temperature 100.(2)
_cell_measurement_theta_max 36.2365
_cell_measurement_theta_min 2.5531
_cell_volume 1568.82(8)
_computing_cell_refinement 'SAINT V8.37A (Bruker AXS Inc., 2015)'
_computing_data_collection 'APEX3 (Bruker AXS Inc., 2016)'
_computing_data_reduction 'SAINT V8.37A (Bruker AXS Inc., 2015)'
_computing_molecular_graphics 'XP (Bruker AXS Inc., 2016)'
_computing_publication_material 'APEX3 (Bruker AXS Inc., 2016)'
_computing_structure_refinement 'SHELXL-2014/7 (Sheldrick, 2014)'
_computing_structure_solution 'XS, VERSION 2013/1'
_diffrn_ambient_temperature 100.(2)
_diffrn_detector_area_resol_mean 7.4074
_diffrn_measured_fraction_theta_full 0.990
_diffrn_measured_fraction_theta_max 0.990
_diffrn_measurement_device_type 'Photon II CPADs detector'
_diffrn_measurement_method 'phi and omega scans'
_diffrn_radiation_monochromator 'Multilayer Mirror'
_diffrn_radiation_type MoK\a
_diffrn_radiation_wavelength 0.71073
_diffrn_reflns_av_R_equivalents 0.0455
_diffrn_reflns_av_unetI/netI 0.0550
_diffrn_reflns_limit_h_max 26
_diffrn_reflns_limit_h_min -26
_diffrn_reflns_limit_k_max 15
_diffrn_reflns_limit_k_min -15
_diffrn_reflns_limit_l_max 17
_diffrn_reflns_limit_l_min -13
_diffrn_reflns_number 27317
_diffrn_reflns_theta_full 36.35
_diffrn_reflns_theta_max 36.35
_diffrn_reflns_theta_min 2.55
_diffrn_source 'Incoatec microfocus source'
_diffrn_source_type 'Bruker D8 Quest'
_exptl_absorpt_coefficient_mu 2.625
_exptl_absorpt_correction_T_max 0.86
_exptl_absorpt_correction_T_min 0.63
_exptl_absorpt_correction_type multi-scan
_exptl_absorpt_process_details
;
SADABS-2016/2 - Bruker AXS area detector scaling and absorption correction
;
_exptl_crystal_colour colourless
_exptl_crystal_density_diffrn 1.521
_exptl_crystal_density_method 'not measured'
_exptl_crystal_description needle
_exptl_crystal_F_000 736
_exptl_crystal_size_max 0.320
_exptl_crystal_size_mid 0.120
_exptl_crystal_size_min 0.060
_refine_diff_density_max 0.564
_refine_diff_density_min -0.715
_refine_ls_extinction_method none
_refine_ls_goodness_of_fit_ref 1.027
_refine_ls_hydrogen_treatment constr
_refine_ls_matrix_type full
_refine_ls_number_parameters 199
_refine_ls_number_reflns 7552
_refine_ls_number_restraints 0
_refine_ls_restrained_S_all 1.027
_refine_ls_R_factor_all 0.0677
_refine_ls_R_factor_gt 0.0380
_refine_ls_shift/su_max 0.002
_refine_ls_shift/su_mean 0.000
_refine_ls_structure_factor_coef Fsqd
_refine_ls_weighting_details 'w=1/[\s^2^(Fo^2^)+(0.0316P)^2^+0.5508P] where P=(Fo^2^+2Fc^2^)/3'
_refine_ls_weighting_scheme calc
_refine_ls_wR_factor_gt 0.0760
_refine_ls_wR_factor_ref 0.0847
_reflns_number_gt 5423
_reflns_number_total 7552
_reflns_threshold_expression 'I > 2\s(I)'
_cod_data_source_file c9ob00750d5.cif
_cod_data_source_block rb100m
_cod_depositor_comments
;
The following automatic conversions were performed:

'_exptl_absorpt_correction_type' value 'Multi-Scan' changed to
'multi-scan' according to
/home/data/users/saulius/crontab/automatic-downloads/rss-feeds/RSC/lib/dictionaries/cif_core.dic
dictionary named 'cif_core.dic' version 2.4.2 from 2011-04-26.

Automatic conversion script
Id: cif_fix_values 4973 2017-02-22 13:04:09Z antanas 

 Adding full bibliography for 7156900--7156902.cif.
;
_cod_database_code 7156900

loop_
_space_group_symop_operation_xyz
'x, y, z'
'-x, y+1/2, -z+1/2'
'-x, -y, -z'
'x, -y-1/2, z-1/2'

loop_
_atom_site_type_symbol
_atom_site_label
_atom_site_fract_x
_atom_site_fract_y
_atom_site_fract_z
_atom_site_U_iso_or_equiv
_atom_site_adp_type
_atom_site_calc_flag
_atom_site_refinement_flags_adp
_atom_site_refinement_flags_posn
_atom_site_occupancy
Br Br1 0.45697(2) -0.34471(2) 1.06080(2) 0.02078(5) Uani d . . 1
C C1 0.28048(8) 0.35223(14) 0.93593(12) 0.0127(2) Uani d . . 1
H H1A 0.2975 0.2968 0.8616 0.015 Uiso calc U R 1
H H1B 0.2998 0.4546 0.9268 0.015 Uiso calc U R 1
C C2 0.18510(8) 0.34928(13) 0.94579(12) 0.0111(2) Uani d . . 1
H H2 0.1682 0.4134 1.0163 0.013 Uiso calc U R 1
C C3 0.14032(8) 0.40191(14) 0.82597(12) 0.0112(2) Uani d . . 1
H H3 0.1615 0.3416 0.7557 0.013 Uiso calc U R 1
C C4 0.04552(8) 0.37528(14) 0.83437(13) 0.0135(2) Uani d . . 1
H H4A 0.0216 0.4434 0.8958 0.016 Uiso calc U R 1
H H4B 0.0184 0.3954 0.7527 0.016 Uiso calc U R 1
C C5 0.02715(8) 0.21787(15) 0.87274(13) 0.0156(2) Uani d . . 1
H H5A -0.0337 0.2056 0.8861 0.019 Uiso calc U R 1
H H5B 0.0439 0.1497 0.8062 0.019 Uiso calc U R 1
C C6 0.07569(8) 0.18338(15) 0.99172(13) 0.0146(2) Uani d . . 1
H H6A 0.0574 0.2498 1.0586 0.017 Uiso calc U R 1
H H6B 0.0638 0.0815 1.0175 0.017 Uiso calc U R 1
C C7 0.32052(8) 0.28493(14) 1.05116(12) 0.0127(2) Uani d . . 1
C C8 0.35895(8) 0.13584(13) 1.04584(12) 0.0111(2) Uani d . . 1
C C9 0.40614(8) 0.08673(15) 1.14838(12) 0.0138(2) Uani d . . 1
H H9 0.4169 0.1512 1.216 0.017 Uiso calc U R 1
C C10 0.43735(8) -0.05465(15) 1.15259(13) 0.0156(2) Uani d . . 1
H H10 0.4698 -0.0876 1.222 0.019 Uiso calc U R 1
C C11 0.42020(8) -0.14723(14) 1.05308(13) 0.0139(2) Uani d . . 1
C C12 0.37517(8) -0.10125(15) 0.94914(13) 0.0150(2) Uani d . . 1
H H12 0.365 -0.166 0.8815 0.018 Uiso calc U R 1
C C13 0.34502(8) 0.04152(15) 0.94557(12) 0.0135(2) Uani d . . 1
H H13 0.3147 0.0751 0.8743 0.016 Uiso calc U R 1
C C14 0.15992(8) 0.56068(14) 0.79819(11) 0.0111(2) Uani d . . 1
C C15 0.13484(9) 0.67163(14) 0.87914(12) 0.0142(2) Uani d . . 1
H H15 0.1056 0.6466 0.9522 0.017 Uiso calc U R 1
C C16 0.15196(9) 0.81766(15) 0.85435(13) 0.0169(3) Uani d . . 1
H H16 0.1344 0.8916 0.9103 0.02 Uiso calc U R 1
C C17 0.19489(9) 0.85617(15) 0.74739(14) 0.0174(3) Uani d . . 1
H H17 0.2066 0.956 0.7299 0.021 Uiso calc U R 1
C C18 0.22026(9) 0.74716(16) 0.66713(13) 0.0169(3) Uani d . . 1
H H18 0.2497 0.7724 0.5943 0.02 Uiso calc U R 1
C C19 0.20295(8) 0.60035(15) 0.69224(12) 0.0143(2) Uani d . . 1
H H19 0.2208 0.5267 0.6363 0.017 Uiso calc U R 1
O O1 0.16357(6) 0.20057(10) 0.97379(9) 0.01335(17) Uani d . . 1
O O2 0.31952(7) 0.35175(11) 1.14940(10) 0.0196(2) Uani d . . 1

loop_
_atom_site_aniso_label
_atom_site_aniso_U_11
_atom_site_aniso_U_22
_atom_site_aniso_U_33
_atom_site_aniso_U_12
_atom_site_aniso_U_13
_atom_site_aniso_U_23
Br1 0.02242(8) 0.01167(6) 0.02805(8) 0.00378(5) -0.00493(6) 0.00088(6)
C1 0.0103(5) 0.0136(5) 0.0141(5) 0.0005(4) 0.0002(4) 0.0026(5)
C2 0.0114(5) 0.0100(5) 0.0118(5) 0.0010(4) 0.0000(4) 0.0008(4)
C3 0.0118(5) 0.0110(5) 0.0108(5) 0.0013(4) -0.0003(4) -0.0012(4)
C4 0.0124(5) 0.0135(5) 0.0145(5) 0.0011(4) -0.0019(5) -0.0006(4)
C5 0.0133(6) 0.0152(6) 0.0182(6) -0.0016(5) -0.0006(5) -0.0024(5)
C6 0.0126(5) 0.0135(5) 0.0177(6) -0.0012(4) 0.0022(5) 0.0014(5)
C7 0.0108(5) 0.0126(5) 0.0146(5) -0.0001(4) -0.0002(5) 0.0005(5)
C8 0.0099(5) 0.0117(5) 0.0118(5) 0.0008(4) 0.0004(4) 0.0006(4)
C9 0.0124(5) 0.0148(5) 0.0139(5) 0.0005(4) -0.0016(5) 0.0001(5)
C10 0.0133(6) 0.0167(6) 0.0167(6) 0.0026(5) -0.0036(5) 0.0018(5)
C11 0.0118(5) 0.0115(5) 0.0183(6) 0.0020(4) 0.0003(5) 0.0019(5)
C12 0.0156(6) 0.0139(5) 0.0154(6) 0.0016(5) -0.0009(5) -0.0024(5)
C13 0.0140(6) 0.0144(5) 0.0120(5) 0.0014(4) -0.0014(5) 0.0002(5)
C14 0.0109(5) 0.0115(5) 0.0107(5) 0.0016(4) -0.0020(4) 0.0008(4)
C15 0.0168(6) 0.0136(5) 0.0123(5) 0.0007(4) 0.0010(5) 0.0002(4)
C16 0.0217(7) 0.0123(5) 0.0165(6) 0.0002(5) -0.0037(5) -0.0013(5)
C17 0.0177(6) 0.0140(6) 0.0204(6) -0.0032(5) -0.0057(5) 0.0045(5)
C18 0.0137(6) 0.0209(6) 0.0160(6) -0.0009(5) -0.0008(5) 0.0062(5)
C19 0.0132(6) 0.0166(6) 0.0131(5) 0.0028(5) 0.0010(5) 0.0009(5)
O1 0.0120(4) 0.0102(4) 0.0179(4) 0.0004(3) 0.0009(4) 0.0023(4)
O2 0.0245(5) 0.0183(5) 0.0158(4) 0.0052(4) -0.0037(4) -0.0038(4)

loop_
_atom_type_symbol
_atom_type_description
_atom_type_scat_dispersion_real
_atom_type_scat_dispersion_imag
_atom_type_scat_source
C C 0.0033 0.0016 'International Tables Vol C Tables 4.2.6.8 and 6.1.1.4'
H H 0.0000 0.0000 'International Tables Vol C Tables 4.2.6.8 and 6.1.1.4'
Br Br -0.2901 2.4595 'International Tables Vol C Tables 4.2.6.8 and 6.1.1.4'
O O 0.0106 0.0060 'International Tables Vol C Tables 4.2.6.8 and 6.1.1.4'

loop_
_geom_angle_atom_site_label_1
_geom_angle_atom_site_label_2
_geom_angle_atom_site_label_3
_geom_angle
C7 C1 C2 109.94(10)
O1 C2 C1 105.92(10)
O1 C2 C3 111.25(10)
C1 C2 C3 112.53(10)
C14 C3 C4 111.75(10)
C14 C3 C2 111.72(10)
C4 C3 C2 110.05(10)
C5 C4 C3 111.07(11)
C6 C5 C4 109.06(11)
O1 C6 C5 110.48(11)
O2 C7 C8 120.02(12)
O2 C7 C1 119.62(12)
C8 C7 C1 120.33(11)
C13 C8 C9 119.23(12)
C13 C8 C7 122.17(11)
C9 C8 C7 118.49(11)
C10 C9 C8 120.86(12)
C9 C10 C11 118.51(12)
C12 C11 C10 122.09(12)
C12 C11 Br1 118.63(10)
C10 C11 Br1 119.26(10)
C11 C12 C13 118.76(12)
C12 C13 C8 120.50(12)
C19 C14 C15 118.28(12)
C19 C14 C3 121.24(11)
C15 C14 C3 120.48(11)
C16 C15 C14 121.05(13)
C15 C16 C17 120.13(13)
C18 C17 C16 119.21(13)
C17 C18 C19 120.56(13)
C14 C19 C18 120.77(13)
C6 O1 C2 111.86(10)

loop_
_geom_bond_atom_site_label_1
_geom_bond_atom_site_label_2
_geom_bond_distance
Br1 C11 1.8976(13)
C1 C7 1.5150(18)
C1 C2 1.5282(18)
C2 O1 1.4342(15)
C2 C3 1.5397(17)
C3 C14 1.5142(18)
C3 C4 1.5367(18)
C4 C5 1.5255(19)
C5 C6 1.517(2)
C6 O1 1.4279(16)
C7 O2 1.2215(16)
C7 C8 1.4947(18)
C8 C13 1.3956(18)
C8 C9 1.3984(18)
C9 C10 1.3841(19)
C10 C11 1.3879(19)
C11 C12 1.3837(19)
C12 C13 1.3899(19)
C14 C19 1.3908(18)
C14 C15 1.4000(18)
C15 C16 1.3881(19)
C16 C17 1.396(2)
C17 C18 1.384(2)
C18 C19 1.396(2)
